data_4076128
loop_
_publ_author_name
'Bunn, Natalie R.'
'Aldridge, Simon'
'Kays, Deborah L.'
'Coombs, Natalie D.'
'Day, Joanna K.'
'Ooi, Li-ling'
'Coles, Simon J.'
'Hursthouse, Michael B.'

_publ_section_title
;
 Toward Cationic Gallane- and Indanediyl Complexes:&#x00A0; Synthetic
 Approaches to Three-Coordinate Halogallyl and -indyl Precursors
;
_journal_issue 24
_journal_name_full Organometallics
_journal_page_first 5879
_journal_paper_doi 10.1021/om050630f
_journal_volume 24
_journal_year 2005
_chemical_formula_moiety 'C14 H10 Fe2 Ga2 I4 O4'
_chemical_formula_sum 'C14 H10 Fe2 Ga2 I4 O4'
_chemical_formula_weight 1000.96
_chemical_name_common sa0505
_chemical_name_systematic
;
 ?
;
_space_group_IT_number 14
_symmetry_cell_setting monoclinic
_symmetry_space_group_name_Hall '-P 2ybc'
_symmetry_space_group_name_H-M 'P 1 21/c 1'
_atom_sites_solution_hydrogens geom
_atom_sites_solution_primary direct
_atom_sites_solution_secondary difmap
_audit_creation_method SHELXL-97
_cell_angle_alpha 90.00
_cell_angle_beta 90.3010(10)
_cell_angle_gamma 90.00
_cell_formula_units_Z 2
_cell_length_a 8.9422(3)
_cell_length_b 8.7431(3)
_cell_length_c 14.4917(6)
_cell_measurement_reflns_used 6938
_cell_measurement_temperature 150(2)
_cell_measurement_theta_max 27.485
_cell_measurement_theta_min 2.91
_cell_volume 1132.98(7)
_computing_cell_refinement 'HKL Scalepack (Otwinowski & Minor 1997)'
_computing_data_collection 'Collect (Nonius BV, 1997-2000)'
_computing_data_reduction 'HKL Denzo and Scalepack (Otwinowski & Minor, 1997'
_computing_molecular_graphics 'Ortep-3 for Windows (Farrugia, 1999)'
_computing_publication_material 'WinGX publication routines (Farrugia, 1999)'
_computing_structure_refinement 'SHELXL-97 (Sheldrick, 1997)'
_computing_structure_solution 'Sir-92 (A.Altomare et al. 1992)'
_diffrn_ambient_temperature 150(2)
_diffrn_detector_area_resol_mean 9
_diffrn_measured_fraction_theta_full 0.994
_diffrn_measured_fraction_theta_max 0.994
_diffrn_measurement_device_type KappaCCD
_diffrn_measurement_method CCD
_diffrn_radiation_monochromator graphite
_diffrn_radiation_source 'fine-focus sealed tube'
_diffrn_radiation_type MoK\a
_diffrn_radiation_wavelength 0.71073
_diffrn_reflns_av_R_equivalents 0.0594
_diffrn_reflns_av_sigmaI/netI 0.0479
_diffrn_reflns_limit_h_max 11
_diffrn_reflns_limit_h_min -11
_diffrn_reflns_limit_k_max 10
_diffrn_reflns_limit_k_min -9
_diffrn_reflns_limit_l_max 18
_diffrn_reflns_limit_l_min -17
_diffrn_reflns_number 7086
_diffrn_reflns_theta_full 26.37
_diffrn_reflns_theta_max 26.37
_diffrn_reflns_theta_min 3.54
_exptl_absorpt_coefficient_mu 9.073
_exptl_absorpt_correction_T_max 0.2101
_exptl_absorpt_correction_T_min 0.1434
_exptl_absorpt_correction_type multi-scan
_exptl_absorpt_process_details 'Sortav (Blessing, 1995)'
_exptl_crystal_colour 'dark yellow'
_exptl_crystal_density_diffrn 2.934
_exptl_crystal_density_method 'not measured'
_exptl_crystal_description block
_exptl_crystal_F_000 904
_exptl_crystal_size_max 0.35
_exptl_crystal_size_mid 0.28
_exptl_crystal_size_min 0.25
_refine_diff_density_max 0.948
_refine_diff_density_min -2.532
_refine_diff_density_rms 0.270
_refine_ls_extinction_method none
_refine_ls_goodness_of_fit_ref 1.148
_refine_ls_hydrogen_treatment constr
_refine_ls_matrix_type full
_refine_ls_number_parameters 118
_refine_ls_number_reflns 2302
_refine_ls_number_restraints 0
_refine_ls_restrained_S_all 1.148
_refine_ls_R_factor_all 0.0492
_refine_ls_R_factor_gt 0.0424
_refine_ls_shift/su_max 0.000
_refine_ls_shift/su_mean 0.000
_refine_ls_structure_factor_coef Fsqd
_refine_ls_weighting_details 'calc w=1/[\s^2^(Fo^2^)+(0.0479P)^2^+5.3422P] where P=(Fo^2^+2Fc^2^)/3'
_refine_ls_weighting_scheme calc
_refine_ls_wR_factor_gt 0.1049
_refine_ls_wR_factor_ref 0.1087
_reflns_number_gt 2042
_reflns_number_total 2302
_reflns_threshold_expression >2sigma(I)
_cod_data_source_file om050630fsi20050726_073253.cif
_cod_data_source_block sa0505
_cod_original_sg_symbol_H-M 'P 21/c'
_cod_database_code 4076128

loop_
_symmetry_equiv_pos_as_xyz
'x, y, z'
'-x, y+1/2, -z+1/2'
'-x, -y, -z'
'x, -y-1/2, z-1/2'

loop_
_atom_site_label
_atom_site_type_symbol
_atom_site_fract_x
_atom_site_fract_y
_atom_site_fract_z
_atom_site_U_iso_or_equiv
_atom_site_adp_type
_atom_site_occupancy
_atom_site_symmetry_multiplicity
_atom_site_calc_flag
_atom_site_refinement_flags
C1 C -0.1753(9) 0.8573(9) -0.0153(5) 0.0281(17) Uani 1 1 d .
C2 C -0.4108(9) 0.6937(9) -0.0139(5) 0.0271(16) Uani 1 1 d .
C3 C -0.3620(10) 1.0016(10) 0.1250(6) 0.0348(19) Uani 1 1 d .
H3 H -0.3662 1.0957 0.0923 0.042 Uiso 1 1 calc R
C4 C -0.4801(10) 0.8949(11) 0.1344(7) 0.041(2) Uani 1 1 d .
H4 H -0.5778 0.9041 0.1089 0.049 Uiso 1 1 calc R
C5 C -0.2369(10) 0.9426(10) 0.1729(6) 0.0349(19) Uani 1 1 d .
H5 H -0.1415 0.9897 0.1777 0.042 Uiso 1 1 calc R
C6 C -0.2783(10) 0.8013(9) 0.2128(5) 0.0327(19) Uani 1 1 d .
H6 H -0.2160 0.7377 0.2496 0.039 Uiso 1 1 calc R
C7 C -0.4260(11) 0.7719(11) 0.1888(6) 0.037(2) Uani 1 1 d .
H7 H -0.4815 0.6839 0.2059 0.045 Uiso 1 1 calc R
Fe1 Fe -0.30041(12) 0.78971(11) 0.06845(7) 0.0199(2) Uani 1 1 d .
Ga1 Ga -0.15736(8) 0.56896(9) 0.08034(5) 0.0187(2) Uani 1 1 d .
I1 I 0.15138(5) 0.61821(5) 0.07043(3) 0.02225(17) Uani 1 1 d .
I2 I -0.16291(6) 0.37484(5) 0.21225(3) 0.02587(17) Uani 1 1 d .
O1 O -0.4845(7) 0.6346(7) -0.0678(4) 0.0400(15) Uani 1 1 d .
O2 O -0.0950(8) 0.9035(8) -0.0703(4) 0.0464(16) Uani 1 1 d .

loop_
_atom_site_aniso_label
_atom_site_aniso_U_11
_atom_site_aniso_U_22
_atom_site_aniso_U_33
_atom_site_aniso_U_23
_atom_site_aniso_U_13
_atom_site_aniso_U_12
C1 0.035(5) 0.029(4) 0.020(4) 0.002(3) 0.000(3) 0.006(3)
C2 0.022(4) 0.032(4) 0.027(4) 0.002(3) -0.002(3) 0.001(3)
C3 0.041(5) 0.029(4) 0.034(4) -0.008(3) 0.000(4) 0.011(4)
C4 0.025(5) 0.056(6) 0.041(5) -0.014(4) 0.002(4) 0.012(4)
C5 0.038(5) 0.039(5) 0.029(4) -0.008(4) -0.001(4) 0.003(4)
C6 0.052(5) 0.033(4) 0.013(3) -0.009(3) 0.001(3) 0.008(4)
C7 0.043(5) 0.043(5) 0.027(4) -0.006(4) 0.015(4) 0.004(4)
Fe1 0.0215(5) 0.0209(5) 0.0174(5) -0.0003(4) 0.0008(4) 0.0032(4)
Ga1 0.0211(4) 0.0216(4) 0.0133(4) 0.0005(3) 0.0025(3) 0.0029(3)
I1 0.0187(3) 0.0306(3) 0.0174(3) -0.00825(17) 0.00095(19) -0.00174(17)
I2 0.0324(3) 0.0280(3) 0.0172(3) 0.00671(18) 0.0008(2) -0.00204(19)
O1 0.035(4) 0.043(3) 0.042(4) -0.004(3) -0.017(3) -0.004(3)
O2 0.054(4) 0.052(4) 0.033(3) 0.013(3) 0.014(3) -0.001(3)

loop_
_atom_type_symbol
_atom_type_description
_atom_type_scat_dispersion_real
_atom_type_scat_dispersion_imag
_atom_type_scat_source
C C 0.0033 0.0016 'International Tables Vol C Tables 4.2.6.8 and 6.1.1.4'
H H 0.0000 0.0000 'International Tables Vol C Tables 4.2.6.8 and 6.1.1.4'
Fe Fe 0.3463 0.8444 'International Tables Vol C Tables 4.2.6.8 and 6.1.1.4'
Ga Ga 0.2307 1.6083 'International Tables Vol C Tables 4.2.6.8 and 6.1.1.4'
I I -0.4742 1.8119 'International Tables Vol C Tables 4.2.6.8 and 6.1.1.4'
O O 0.0106 0.0060 'International Tables Vol C Tables 4.2.6.8 and 6.1.1.4'

loop_
_geom_angle_atom_site_label_1
_geom_angle_atom_site_label_2
_geom_angle_atom_site_label_3
_geom_angle
_geom_angle_site_symmetry_1
_geom_angle_site_symmetry_3
O2 C1 Fe1 178.9(8) . .
O1 C2 Fe1 178.3(7) . .
C5 C3 C4 107.5(8) . .
C5 C3 Fe1 70.2(5) . .
C4 C3 Fe1 69.7(5) . .
C5 C3 H3 126.2 . .
C4 C3 H3 126.2 . .
Fe1 C3 H3 125.4 . .
C3 C4 C7 107.5(8) . .
C3 C4 Fe1 70.7(5) . .
C7 C4 Fe1 70.0(5) . .
C3 C4 H4 126.3 . .
C7 C4 H4 126.3 . .
Fe1 C4 H4 124.6 . .
C3 C5 C6 108.2(8) . .
C3 C5 Fe1 70.5(5) . .
C6 C5 Fe1 70.6(5) . .
C3 C5 H5 125.9 . .
C6 C5 H5 125.9 . .
Fe1 C5 H5 124.6 . .
C7 C6 C5 108.1(8) . .
C7 C6 Fe1 69.9(5) . .
C5 C6 Fe1 70.1(5) . .
C7 C6 H6 126.0 . .
C5 C6 H6 126.0 . .
Fe1 C6 H6 125.6 . .
C6 C7 C4 108.7(8) . .
C6 C7 Fe1 71.4(5) . .
C4 C7 Fe1 70.2(5) . .
C6 C7 H7 125.6 . .
C4 C7 H7 125.6 . .
Fe1 C7 H7 124.4 . .
C1 Fe1 C2 92.8(4) . .
C1 Fe1 C7 161.9(4) . .
C2 Fe1 C7 103.2(4) . .
C1 Fe1 C4 131.5(4) . .
C2 Fe1 C4 95.2(4) . .
C7 Fe1 C4 39.7(4) . .
C1 Fe1 C5 96.5(4) . .
C2 Fe1 C5 160.7(4) . .
C7 Fe1 C5 65.7(4) . .
C4 Fe1 C5 66.1(4) . .
C1 Fe1 C3 98.2(4) . .
C2 Fe1 C3 122.6(3) . .
C7 Fe1 C3 66.2(4) . .
C4 Fe1 C3 39.5(4) . .
C5 Fe1 C3 39.3(3) . .
C1 Fe1 C6 127.9(4) . .
C2 Fe1 C6 138.4(4) . .
C7 Fe1 C6 38.7(4) . .
C4 Fe1 C6 65.9(4) . .
C5 Fe1 C6 39.4(3) . .
C3 Fe1 C6 66.0(3) . .
C1 Fe1 Ga1 88.7(3) . .
C2 Fe1 Ga1 87.7(3) . .
C7 Fe1 Ga1 100.1(3) . .
C4 Fe1 Ga1 139.3(3) . .
C5 Fe1 Ga1 109.3(2) . .
C3 Fe1 Ga1 148.2(2) . .
C6 Fe1 Ga1 85.3(2) . .
Fe1 Ga1 I2 126.48(4) . .
Fe1 Ga1 I1 116.87(4) . 3_565
I2 Ga1 I1 101.59(3) . 3_565
Fe1 Ga1 I1 114.31(4) . .
I2 Ga1 I1 99.41(3) . .
I1 Ga1 I1 91.59(2) 3_565 .
Ga1 I1 Ga1 88.41(3) 3_565 .

loop_
_geom_bond_atom_site_label_1
_geom_bond_atom_site_label_2
_geom_bond_distance
_geom_bond_site_symmetry_2
C1 O2 1.149(10) .
C1 Fe1 1.757(8) .
C2 O1 1.143(9) .
C2 Fe1 1.758(8) .
C3 C5 1.411(12) .
C3 C4 1.417(13) .
C3 Fe1 2.100(8) .
C3 H3 0.9500 .
C4 C7 1.417(13) .
C4 Fe1 2.087(8) .
C4 H4 0.9500 .
C5 C6 1.414(13) .
C5 Fe1 2.096(8) .
C5 H5 0.9500 .
C6 C7 1.387(13) .
C6 Fe1 2.103(7) .
C6 H6 0.9500 .
C7 Fe1 2.084(8) .
C7 H7 0.9500 .
Fe1 Ga1 2.3213(12) .
Ga1 I2 2.5570(9) .
Ga1 I1 2.7306(9) 3_565
Ga1 I1 2.7986(9) .
I1 Ga1 2.7306(9) 3_565

loop_
_geom_torsion_atom_site_label_1
_geom_torsion_atom_site_label_2
_geom_torsion_atom_site_label_3
_geom_torsion_atom_site_label_4
_geom_torsion
_geom_torsion_site_symmetry_1
_geom_torsion_site_symmetry_4
C5 C3 C4 C7 0.4(9) . .
Fe1 C3 C4 C7 60.7(6) . .
C5 C3 C4 Fe1 -60.3(6) . .
C4 C3 C5 C6 -0.8(9) . .
Fe1 C3 C5 C6 -60.8(5) . .
C4 C3 C5 Fe1 60.0(6) . .
C3 C5 C6 C7 0.9(9) . .
Fe1 C5 C6 C7 -59.9(5) . .
C3 C5 C6 Fe1 60.8(6) . .
C5 C6 C7 C4 -0.6(9) . .
Fe1 C6 C7 C4 -60.6(6) . .
C5 C6 C7 Fe1 59.9(5) . .
C3 C4 C7 C6 0.2(9) . .
Fe1 C4 C7 C6 61.3(6) . .
C3 C4 C7 Fe1 -61.1(6) . .
O2 C1 Fe1 C2 86(41) . .
O2 C1 Fe1 C7 -67(42) . .
O2 C1 Fe1 C4 -14(41) . .
O2 C1 Fe1 C5 -77(41) . .
O2 C1 Fe1 C3 -38(41) . .
O2 C1 Fe1 C6 -104(41) . .
O2 C1 Fe1 Ga1 173(100) . .
O1 C2 Fe1 C1 -86(25) . .
O1 C2 Fe1 C7 86(25) . .
O1 C2 Fe1 C4 47(25) . .
O1 C2 Fe1 C5 33(26) . .
O1 C2 Fe1 C3 16(25) . .
O1 C2 Fe1 C6 106(25) . .
O1 C2 Fe1 Ga1 -174(100) . .
C6 C7 Fe1 C1 -48.9(14) . .
C4 C7 Fe1 C1 69.8(14) . .
C6 C7 Fe1 C2 159.2(5) . .
C4 C7 Fe1 C2 -82.0(6) . .
C6 C7 Fe1 C4 -118.7(8) . .
C6 C7 Fe1 C5 -37.5(5) . .
C4 C7 Fe1 C5 81.2(6) . .
C6 C7 Fe1 C3 -80.7(5) . .
C4 C7 Fe1 C3 38.0(5) . .
C4 C7 Fe1 C6 118.7(8) . .
C6 C7 Fe1 Ga1 69.2(5) . .
C4 C7 Fe1 Ga1 -172.1(5) . .
C3 C4 Fe1 C1 -39.3(7) . .
C7 C4 Fe1 C1 -157.1(6) . .
C3 C4 Fe1 C2 -137.7(5) . .
C7 C4 Fe1 C2 104.5(6) . .
C3 C4 Fe1 C7 117.8(8) . .
C3 C4 Fe1 C5 37.6(5) . .
C7 C4 Fe1 C5 -80.2(6) . .
C7 C4 Fe1 C3 -117.8(8) . .
C3 C4 Fe1 C6 80.9(6) . .
C7 C4 Fe1 C6 -36.9(5) . .
C3 C4 Fe1 Ga1 129.8(5) . .
C7 C4 Fe1 Ga1 12.0(8) . .
C3 C5 Fe1 C1 94.9(6) . .
C6 C5 Fe1 C1 -146.6(5) . .
C3 C5 Fe1 C2 -23.5(13) . .
C6 C5 Fe1 C2 94.9(11) . .
C3 C5 Fe1 C7 -81.5(6) . .
C6 C5 Fe1 C7 36.9(5) . .
C3 C5 Fe1 C4 -37.8(5) . .
C6 C5 Fe1 C4 80.6(6) . .
C6 C5 Fe1 C3 118.4(8) . .
C3 C5 Fe1 C6 -118.4(8) . .
C3 C5 Fe1 Ga1 -174.1(5) . .
C6 C5 Fe1 Ga1 -55.7(5) . .
C5 C3 Fe1 C1 -90.3(6) . .
C4 C3 Fe1 C1 151.4(6) . .
C5 C3 Fe1 C2 171.0(5) . .
C4 C3 Fe1 C2 52.7(7) . .
C5 C3 Fe1 C7 80.1(6) . .
C4 C3 Fe1 C7 -38.2(6) . .
C5 C3 Fe1 C4 118.3(8) . .
C4 C3 Fe1 C5 -118.3(8) . .
C5 C3 Fe1 C6 37.6(5) . .
C4 C3 Fe1 C6 -80.7(6) . .
C5 C3 Fe1 Ga1 10.6(8) . .
C4 C3 Fe1 Ga1 -107.7(6) . .
C7 C6 Fe1 C1 162.7(5) . .
C5 C6 Fe1 C1 43.8(7) . .
C7 C6 Fe1 C2 -31.4(7) . .
C5 C6 Fe1 C2 -150.3(6) . .
C5 C6 Fe1 C7 -118.9(7) . .
C7 C6 Fe1 C4 37.9(5) . .
C5 C6 Fe1 C4 -81.1(6) . .
C7 C6 Fe1 C5 118.9(7) . .
C7 C6 Fe1 C3 81.3(6) . .
C5 C6 Fe1 C3 -37.6(5) . .
C7 C6 Fe1 Ga1 -112.6(5) . .
C5 C6 Fe1 Ga1 128.5(5) . .
C1 Fe1 Ga1 I2 162.7(3) . .
C2 Fe1 Ga1 I2 -104.5(3) . .
C7 Fe1 Ga1 I2 -1.4(3) . .
C4 Fe1 Ga1 I2 -9.2(4) . .
C5 Fe1 Ga1 I2 66.2(3) . .
C3 Fe1 Ga1 I2 59.1(5) . .
C6 Fe1 Ga1 I2 34.5(3) . .
C1 Fe1 Ga1 I1 -66.4(3) . 3_565
C2 Fe1 Ga1 I1 26.4(3) . 3_565
C7 Fe1 Ga1 I1 129.5(3) . 3_565
C4 Fe1 Ga1 I1 121.7(4) . 3_565
C5 Fe1 Ga1 I1 -162.9(3) . 3_565
C3 Fe1 Ga1 I1 -170.0(5) . 3_565
C6 Fe1 Ga1 I1 165.4(3) . 3_565
C1 Fe1 Ga1 I1 38.8(3) . .
C2 Fe1 Ga1 I1 131.7(3) . .
C7 Fe1 Ga1 I1 -125.3(3) . .
C4 Fe1 Ga1 I1 -133.0(4) . .
C5 Fe1 Ga1 I1 -57.7(3) . .
C3 Fe1 Ga1 I1 -64.7(5) . .
C6 Fe1 Ga1 I1 -89.4(3) . .
Fe1 Ga1 I1 Ga1 -120.58(5) . 3_565
I2 Ga1 I1 Ga1 102.03(3) . 3_565
I1 Ga1 I1 Ga1 0.0 3_565 3_565
